data_4342453
loop_
_publ_author_name
'Chamayou, Anne-Christine'
'Makhloufi, Gamall'
'Nafie, Laurence A.'
'Janiak, Christoph'
'L\"udeke, Steffen'

_publ_section_title
;
 Solvation-Induced Helicity Inversion of Pseudotetrahedral Chiral
 Copper(II) Complexes.
;
_journal_issue 5
_journal_name_full 'Inorganic chemistry'
_journal_page_first 2193
_journal_paper_doi 10.1021/ic502661u
_journal_volume 54
_journal_year 2015
_chemical_absolute_configuration rmad
_chemical_formula_moiety 'C60 H52 Cl4 Cu2 N4 O4'
_chemical_formula_sum 'C60 H52 Cl4 Cu2 N4 O4'
_chemical_formula_weight 1161.96
_chemical_name_systematic
; 
\L-Bis{(S)-N-(1-(4-chlorophenyl)ethyl)salicylaldiminato-
\k^2^N,O}copper(II)  
;
_space_group_IT_number 5
_symmetry_cell_setting monoclinic
_symmetry_space_group_name_Hall 'C 2y'
_symmetry_space_group_name_H-M 'C 1 2 1'
_atom_sites_solution_hydrogens geom
_atom_sites_solution_primary direct
_atom_sites_solution_secondary difmap
_audit_creation_method SHELXL-97
_cell_angle_alpha 90.00
_cell_angle_beta 112.2580(10)
_cell_angle_gamma 90.00
_cell_formula_units_Z 2
_cell_length_a 25.4474(9)
_cell_length_b 11.4921(4)
_cell_length_c 9.9626(4)
_cell_measurement_reflns_used 6859
_cell_measurement_temperature 203(2)
_cell_measurement_theta_max 23.8295
_cell_measurement_theta_min 2.705
_cell_volume 2696.41(17)
_computing_cell_refinement 'SAINT (Bruker, 2006)'
_computing_data_collection 'APEX2 (Bruker, 2006)'
_computing_data_reduction SAINT
_computing_molecular_graphics 'DIAMOND (Crystal Impact, 2009)'
_computing_structure_refinement 'SHELXL-97 (Sheldrick, 1997)'
_computing_structure_solution 'SHELXS-97 (Sheldrick, 1997)'
_diffrn_ambient_temperature 203(2)
_diffrn_measured_fraction_theta_full 1.000
_diffrn_measured_fraction_theta_max 1.000
_diffrn_measurement_device_type 'Bruker APEX II CCD area detector'
_diffrn_measurement_method '\w scans'
_diffrn_radiation_monochromator graphite
_diffrn_radiation_source 'fine-focus sealed tube'
_diffrn_radiation_type MoK\a
_diffrn_radiation_wavelength 0.71073
_diffrn_reflns_av_R_equivalents 0.0481
_diffrn_reflns_av_sigmaI/netI 0.0406
_diffrn_reflns_limit_h_max 32
_diffrn_reflns_limit_h_min -32
_diffrn_reflns_limit_k_max 14
_diffrn_reflns_limit_k_min -14
_diffrn_reflns_limit_l_max 12
_diffrn_reflns_limit_l_min -12
_diffrn_reflns_number 27052
_diffrn_reflns_theta_full 27.00
_diffrn_reflns_theta_max 27.00
_diffrn_reflns_theta_min 1.73
_exptl_absorpt_coefficient_mu 1.039
_exptl_absorpt_correction_T_max 0.9655
_exptl_absorpt_correction_T_min 0.8223
_exptl_absorpt_correction_type multi-scan
_exptl_absorpt_process_details '(<i>SADABS</i>; Sheldrick, 1996)'
_exptl_crystal_colour green
_exptl_crystal_density_diffrn 1.431
_exptl_crystal_density_method 'not measured'
_exptl_crystal_description isometric
_exptl_crystal_F_000 1196
_exptl_crystal_size_max 0.20
_exptl_crystal_size_mid 0.10
_exptl_crystal_size_min 0.03
_refine_diff_density_max 0.253
_refine_diff_density_min -0.278
_refine_diff_density_rms 0.042
_refine_ls_abs_structure_details 'Flack H D (1983), Acta Cryst. A39, 876-881'
_refine_ls_abs_structure_Flack 0.016(9)
_refine_ls_extinction_method none
_refine_ls_goodness_of_fit_ref 1.005
_refine_ls_hydrogen_treatment constr
_refine_ls_matrix_type full
_refine_ls_number_parameters 334
_refine_ls_number_reflns 5894
_refine_ls_number_restraints 1
_refine_ls_restrained_S_all 1.005
_refine_ls_R_factor_all 0.0410
_refine_ls_R_factor_gt 0.0305
_refine_ls_shift/su_max 0.001
_refine_ls_shift/su_mean 0.000
_refine_ls_structure_factor_coef Fsqd
_refine_ls_weighting_details 'calc w=1/[\s^2^(Fo^2^)+(0.0284P)^2^+0.0000P] where P=(Fo^2^+2Fc^2^)/3'
_refine_ls_weighting_scheme calc
_refine_ls_wR_factor_gt 0.0586
_refine_ls_wR_factor_ref 0.0621
_reflns_number_gt 5041
_reflns_number_total 5894
_reflns_threshold_expression >2sigma(I)
_cod_data_source_file ic502661u_si_002.cif
_cod_data_source_block l9cuf
_cod_depositor_comments
;
The following automatic conversions were performed:

'_symmetry_cell_setting' value 'Monoclinic' changed to 'monoclinic'
according to
/usr/data/users/saulius/crontab/automatic-downloads/rss-feeds/ACS/lib/dictionaries/cif_core.dic
dictionary named 'cif_core.dic' version 2.4.2 from 2011-04-26.

'_exptl_absorpt_correction_type' value 'Multi-scan' changed to
'multi-scan' according to
/usr/data/users/saulius/crontab/automatic-downloads/rss-feeds/ACS/lib/dictionaries/cif_core.dic
dictionary named 'cif_core.dic' version 2.4.2 from 2011-04-26.

Automatic conversion script
Id: cif_fix_values 3008 2015-01-20 13:52:24Z robertas 

 Adding full bibliography for 4342448--4342455.cif.
;
_cod_original_sg_symbol_H-M 'C 2'
_cod_database_code 4342453

loop_
_symmetry_equiv_pos_as_xyz
'x, y, z'
'-x, y, -z'
'x+1/2, y+1/2, z'
'-x+1/2, y+1/2, -z'

loop_
_atom_site_label
_atom_site_type_symbol
_atom_site_fract_x
_atom_site_fract_y
_atom_site_fract_z
_atom_site_U_iso_or_equiv
_atom_site_adp_type
_atom_site_occupancy
_atom_site_symmetry_multiplicity
_atom_site_calc_flag
_atom_site_refinement_flags
Cu Cu 0.070945(11) 0.88517(3) 0.08928(3) 0.03100(7) Uani 1 1 d .
Cl1 Cl 0.34664(3) 0.78154(8) 0.51752(10) 0.0742(3) Uani 1 1 d .
Cl2 Cl 0.24799(3) 0.97216(7) 0.78030(8) 0.0616(2) Uani 1 1 d .
O1 O 0.01773(7) 0.94530(14) 0.16136(18) 0.0364(4) Uani 1 1 d .
O2 O 0.10000(7) 0.82225(14) -0.04384(18) 0.0369(4) Uani 1 1 d .
N1 N 0.10703(8) 1.04080(17) 0.0931(2) 0.0322(5) Uani 1 1 d .
N2 N 0.06706(8) 0.72945(17) 0.1761(2) 0.0318(4) Uani 1 1 d .
C1 C 0.01131(10) 1.0525(2) 0.1979(2) 0.0320(5) Uani 1 1 d .
C2 C -0.02920(10) 1.0737(2) 0.2603(3) 0.0381(6) Uani 1 1 d .
H2A H -0.0501 1.0112 0.2757 0.046 Uiso 1 1 calc R
C3 C -0.03859(11) 1.1844(2) 0.2989(3) 0.0467(7) Uani 1 1 d .
H3A H -0.0655 1.1963 0.3413 0.056 Uiso 1 1 calc R
C4 C -0.00890(11) 1.2788(3) 0.2762(3) 0.0530(8) Uani 1 1 d .
H4A H -0.0159 1.3544 0.3015 0.064 Uiso 1 1 calc R
C5 C 0.03100(11) 1.2599(2) 0.2160(3) 0.0440(6) Uani 1 1 d .
H5A H 0.0509 1.3236 0.1993 0.053 Uiso 1 1 calc R
C6 C 0.04267(10) 1.1480(2) 0.1791(3) 0.0329(6) Uani 1 1 d .
C7 C 0.08866(12) 1.1353(2) 0.1287(3) 0.0356(7) Uani 1 1 d .
H7A H 0.1073 1.2042 0.1211 0.043 Uiso 1 1 calc R
C8 C 0.15835(10) 1.0414(2) 0.0561(3) 0.0356(6) Uani 1 1 d .
H8A H 0.1488 0.9974 -0.0355 0.043 Uiso 1 1 calc R
C9 C 0.17972(11) 1.1607(2) 0.0321(3) 0.0482(7) Uani 1 1 d .
H9A H 0.1494 1.2020 -0.0428 0.072 Uiso 1 1 calc R
H9B H 0.2115 1.1510 0.0020 0.072 Uiso 1 1 calc R
H9C H 0.1918 1.2049 0.1216 0.072 Uiso 1 1 calc R
C10 C 0.20484(9) 0.9741(2) 0.1727(3) 0.0325(5) Uani 1 1 d .
C11 C 0.22411(10) 1.0098(2) 0.3167(3) 0.0362(6) Uani 1 1 d .
H11A H 0.2069 1.0738 0.3425 0.043 Uiso 1 1 calc R
C12 C 0.26831(11) 0.9521(2) 0.4224(3) 0.0423(6) Uani 1 1 d .
H12A H 0.2822 0.9782 0.5190 0.051 Uiso 1 1 calc R
C13 C 0.29165(10) 0.8561(2) 0.3840(3) 0.0439(7) Uani 1 1 d .
C14 C 0.27256(11) 0.8172(3) 0.2433(3) 0.0488(7) Uani 1 1 d .
H14A H 0.2885 0.7506 0.2188 0.059 Uiso 1 1 calc R
C15 C 0.22941(9) 0.8778(3) 0.1384(3) 0.0419(5) Uani 1 1 d .
H15A H 0.2166 0.8527 0.0415 0.050 Uiso 1 1 calc R
C16 C 0.10695(10) 0.7134(2) -0.0702(3) 0.0313(5) Uani 1 1 d .
C17 C 0.12773(11) 0.6866(2) -0.1796(3) 0.0397(6) Uani 1 1 d .
H17A H 0.1358 0.7475 -0.2318 0.048 Uiso 1 1 calc R
C18 C 0.13636(11) 0.5748(2) -0.2114(3) 0.0432(6) Uani 1 1 d .
H18A H 0.1504 0.5604 -0.2845 0.052 Uiso 1 1 calc R
C19 C 0.12488(12) 0.4818(2) -0.1382(3) 0.0478(7) Uani 1 1 d .
H19A H 0.1307 0.4048 -0.1611 0.057 Uiso 1 1 calc R
C20 C 0.10481(12) 0.5052(2) -0.0316(3) 0.0466(7) Uani 1 1 d .
H20A H 0.0970 0.4427 0.0187 0.056 Uiso 1 1 calc R
C21 C 0.09551(10) 0.6190(2) 0.0055(3) 0.0328(5) Uani 1 1 d .
C22 C 0.07783(12) 0.6339(3) 0.1257(3) 0.0373(7) Uani 1 1 d .
H22A H 0.0737 0.5655 0.1726 0.045 Uiso 1 1 calc R
C23 C 0.05424(11) 0.7300(2) 0.3104(3) 0.0359(6) Uani 1 1 d .
H23A H 0.0196 0.7773 0.2900 0.043 Uiso 1 1 calc R
C24 C 0.04314(13) 0.6105(2) 0.3620(3) 0.0491(7) Uani 1 1 d .
H24A H 0.0121 0.5729 0.2850 0.074 Uiso 1 1 calc R
H24B H 0.0333 0.6199 0.4464 0.074 Uiso 1 1 calc R
H24C H 0.0770 0.5630 0.3872 0.074 Uiso 1 1 calc R
C25 C 0.10268(10) 0.7924(2) 0.4274(3) 0.0342(5) Uani 1 1 d .
C26 C 0.15744(11) 0.7485(2) 0.4752(3) 0.0414(6) Uani 1 1 d .
H26A H 0.1645 0.6803 0.4330 0.050 Uiso 1 1 calc R
C27 C 0.20167(11) 0.8027(2) 0.5832(3) 0.0433(6) Uani 1 1 d .
H27A H 0.2384 0.7708 0.6154 0.052 Uiso 1 1 calc R
C28 C 0.19170(11) 0.9037(3) 0.6437(3) 0.0419(7) Uani 1 1 d .
C29 C 0.13795(12) 0.9500(2) 0.5987(3) 0.0430(6) Uani 1 1 d .
H29A H 0.1314 1.0188 0.6410 0.052 Uiso 1 1 calc R
C30 C 0.09363(10) 0.8946(3) 0.4907(2) 0.0381(5) Uani 1 1 d .
H30B H 0.0569 0.9264 0.4597 0.046 Uiso 1 1 calc R

loop_
_atom_site_aniso_label
_atom_site_aniso_U_11
_atom_site_aniso_U_22
_atom_site_aniso_U_33
_atom_site_aniso_U_23
_atom_site_aniso_U_13
_atom_site_aniso_U_12
Cu 0.03582(13) 0.02743(12) 0.03294(14) 0.00134(16) 0.01664(11) 0.00004(15)
Cl1 0.0553(4) 0.0929(7) 0.0649(6) 0.0231(5) 0.0121(4) 0.0262(4)
Cl2 0.0619(5) 0.0702(5) 0.0471(4) -0.0130(4) 0.0141(4) -0.0098(4)
O1 0.0407(9) 0.0327(9) 0.0408(10) -0.0022(8) 0.0212(8) 0.0005(7)
O2 0.0522(10) 0.0259(9) 0.0413(10) 0.0049(8) 0.0276(9) 0.0028(8)
N1 0.0334(11) 0.0339(11) 0.0281(11) 0.0051(9) 0.0104(9) -0.0016(9)
N2 0.0370(11) 0.0310(11) 0.0306(11) 0.0012(9) 0.0166(9) -0.0042(8)
C1 0.0323(12) 0.0358(13) 0.0233(12) 0.0006(10) 0.0054(10) 0.0043(11)
C2 0.0392(14) 0.0423(14) 0.0340(14) -0.0026(12) 0.0150(11) 0.0030(11)
C3 0.0418(15) 0.0553(19) 0.0410(16) -0.0102(14) 0.0135(13) 0.0089(14)
C4 0.0489(16) 0.0424(17) 0.061(2) -0.0123(15) 0.0137(15) 0.0094(14)
C5 0.0429(14) 0.0348(14) 0.0485(17) -0.0038(13) 0.0109(13) 0.0017(12)
C6 0.0329(13) 0.0352(14) 0.0247(13) 0.0008(10) 0.0043(10) 0.0027(10)
C7 0.0379(14) 0.0293(15) 0.0333(14) 0.0019(12) 0.0064(12) -0.0031(12)
C8 0.0362(13) 0.0394(14) 0.0332(13) 0.0048(11) 0.0154(11) -0.0025(11)
C9 0.0515(16) 0.0436(16) 0.0529(18) 0.0131(14) 0.0236(14) -0.0044(13)
C10 0.0302(12) 0.0353(13) 0.0352(13) 0.0053(11) 0.0159(10) -0.0027(10)
C11 0.0382(13) 0.0364(13) 0.0351(14) 0.0026(11) 0.0152(12) -0.0024(11)
C12 0.0410(14) 0.0496(16) 0.0347(14) 0.0001(13) 0.0125(12) -0.0076(12)
C13 0.0326(12) 0.052(2) 0.0467(16) 0.0096(13) 0.0144(12) 0.0031(11)
C14 0.0448(15) 0.0547(17) 0.0527(18) 0.0016(14) 0.0249(14) 0.0085(13)
C15 0.0401(12) 0.0505(15) 0.0386(13) 0.0008(17) 0.0188(10) 0.0046(16)
C16 0.0301(12) 0.0348(13) 0.0290(12) 0.0007(11) 0.0110(10) 0.0028(10)
C17 0.0532(15) 0.0349(14) 0.0397(15) 0.0062(11) 0.0275(13) 0.0021(12)
C18 0.0541(16) 0.0403(15) 0.0455(16) -0.0021(13) 0.0305(14) 0.0048(13)
C19 0.0673(18) 0.0305(14) 0.0552(17) -0.0068(13) 0.0340(15) 0.0028(13)
C20 0.0670(18) 0.0303(14) 0.0523(17) 0.0022(13) 0.0335(15) 0.0008(13)
C21 0.0377(13) 0.0323(13) 0.0324(13) 0.0018(11) 0.0177(11) -0.0017(11)
C22 0.0479(16) 0.0290(15) 0.0386(15) 0.0037(13) 0.0203(13) -0.0056(12)
C23 0.0436(14) 0.0339(13) 0.0379(14) 0.0012(11) 0.0239(12) -0.0002(11)
C24 0.0630(17) 0.0468(17) 0.0491(17) 0.0020(13) 0.0345(15) -0.0130(14)
C25 0.0454(14) 0.0336(13) 0.0300(13) 0.0063(11) 0.0217(11) -0.0001(11)
C26 0.0499(15) 0.0361(14) 0.0445(16) 0.0031(12) 0.0250(13) 0.0053(12)
C27 0.0437(14) 0.0450(15) 0.0427(16) 0.0049(13) 0.0181(13) 0.0032(13)
C28 0.0508(14) 0.0436(19) 0.0333(12) 0.0008(12) 0.0180(11) -0.0025(13)
C29 0.0591(17) 0.0395(15) 0.0363(14) -0.0008(12) 0.0246(14) 0.0063(13)
C30 0.0482(13) 0.0380(14) 0.0329(12) 0.0024(14) 0.0208(10) 0.0087(15)

loop_
_atom_type_symbol
_atom_type_description
_atom_type_scat_dispersion_real
_atom_type_scat_dispersion_imag
_atom_type_scat_source
C C 0.0033 0.0016 'International Tables Vol C Tables 4.2.6.8 and 6.1.1.4'
H H 0.0000 0.0000 'International Tables Vol C Tables 4.2.6.8 and 6.1.1.4'
Cl Cl 0.1484 0.1585 'International Tables Vol C Tables 4.2.6.8 and 6.1.1.4'
Cu Cu 0.3201 1.2651 'International Tables Vol C Tables 4.2.6.8 and 6.1.1.4'
N N 0.0061 0.0033 'International Tables Vol C Tables 4.2.6.8 and 6.1.1.4'
O O 0.0106 0.0060 'International Tables Vol C Tables 4.2.6.8 and 6.1.1.4'

loop_
_geom_angle_atom_site_label_1
_geom_angle_atom_site_label_2
_geom_angle_atom_site_label_3
_geom_angle
_geom_angle_site_symmetry_3
O1 Cu O2 159.19(7) .
O1 Cu N1 93.19(8) .
O2 Cu N1 93.23(8) .
O1 Cu N2 90.17(8) .
O2 Cu N2 93.30(7) .
N1 Cu N2 152.24(8) .
O1 Cu Cu 54.60(5) 2
O2 Cu Cu 104.81(5) 2
N1 Cu Cu 113.70(5) 2
N2 Cu Cu 90.55(5) 2
C1 O1 Cu 129.19(16) .
C16 O2 Cu 128.87(15) .
C7 N1 C8 120.7(2) .
C7 N1 Cu 123.21(18) .
C8 N1 Cu 116.07(15) .
C22 N2 C23 120.5(2) .
C22 N2 Cu 122.92(18) .
C23 N2 Cu 116.49(15) .
O1 C1 C6 123.9(2) .
O1 C1 C2 118.2(2) .
C6 C1 C2 117.9(2) .
C3 C2 C1 121.0(3) .
C3 C2 H2A 119.5 .
C1 C2 H2A 119.5 .
C2 C3 C4 120.9(3) .
C2 C3 H3A 119.5 .
C4 C3 H3A 119.5 .
C5 C4 C3 118.9(3) .
C5 C4 H4A 120.5 .
C3 C4 H4A 120.5 .
C4 C5 C6 121.6(3) .
C4 C5 H5A 119.2 .
C6 C5 H5A 119.2 .
C5 C6 C1 119.5(2) .
C5 C6 C7 117.6(2) .
C1 C6 C7 122.8(2) .
N1 C7 C6 127.5(3) .
N1 C7 H7A 116.3 .
C6 C7 H7A 116.3 .
N1 C8 C10 108.16(18) .
N1 C8 C9 116.3(2) .
C10 C8 C9 110.9(2) .
N1 C8 H8A 107.0 .
C10 C8 H8A 107.0 .
C9 C8 H8A 107.0 .
C8 C9 H9A 109.5 .
C8 C9 H9B 109.5 .
H9A C9 H9B 109.5 .
C8 C9 H9C 109.5 .
H9A C9 H9C 109.5 .
H9B C9 H9C 109.5 .
C15 C10 C11 118.5(2) .
C15 C10 C8 121.0(2) .
C11 C10 C8 120.5(2) .
C12 C11 C10 120.7(2) .
C12 C11 H11A 119.6 .
C10 C11 H11A 119.6 .
C13 C12 C11 119.0(2) .
C13 C12 H12A 120.5 .
C11 C12 H12A 120.5 .
C14 C13 C12 121.5(2) .
C14 C13 Cl1 119.3(2) .
C12 C13 Cl1 119.2(2) .
C13 C14 C15 118.7(3) .
C13 C14 H14A 120.7 .
C15 C14 H14A 120.7 .
C10 C15 C14 121.5(2) .
C10 C15 H15A 119.2 .
C14 C15 H15A 119.2 .
O2 C16 C21 123.9(2) .
O2 C16 C17 118.9(2) .
C21 C16 C17 117.2(2) .
C18 C17 C16 121.7(2) .
C18 C17 H17A 119.1 .
C16 C17 H17A 119.1 .
C17 C18 C19 121.4(2) .
C17 C18 H18A 119.3 .
C19 C18 H18A 119.3 .
C20 C19 C18 118.1(2) .
C20 C19 H19A 120.9 .
C18 C19 H19A 120.9 .
C19 C20 C21 122.5(3) .
C19 C20 H20A 118.7 .
C21 C20 H20A 118.7 .
C20 C21 C16 119.0(2) .
C20 C21 C22 117.9(2) .
C16 C21 C22 123.0(2) .
N2 C22 C21 127.5(3) .
N2 C22 H22A 116.2 .
C21 C22 H22A 116.2 .
N2 C23 C25 107.50(18) .
N2 C23 C24 115.4(2) .
C25 C23 C24 111.5(2) .
N2 C23 H23A 107.4 .
C25 C23 H23A 107.4 .
C24 C23 H23A 107.4 .
C23 C24 H24A 109.5 .
C23 C24 H24B 109.5 .
H24A C24 H24B 109.5 .
C23 C24 H24C 109.5 .
H24A C24 H24C 109.5 .
H24B C24 H24C 109.5 .
C26 C25 C30 117.9(2) .
C26 C25 C23 120.7(2) .
C30 C25 C23 121.4(2) .
C27 C26 C25 121.5(2) .
C27 C26 H26A 119.3 .
C25 C26 H26A 119.3 .
C28 C27 C26 119.5(2) .
C28 C27 H27A 120.3 .
C26 C27 H27A 120.3 .
C29 C28 C27 120.6(2) .
C29 C28 Cl2 120.1(2) .
C27 C28 Cl2 119.3(2) .
C28 C29 C30 119.5(2) .
C28 C29 H29A 120.2 .
C30 C29 H29A 120.2 .
C29 C30 C25 120.9(2) .
C29 C30 H30B 119.5 .
C25 C30 H30B 119.5 .

loop_
_geom_bond_atom_site_label_1
_geom_bond_atom_site_label_2
_geom_bond_distance
_geom_bond_site_symmetry_2
Cu O1 1.8878(16) .
Cu O2 1.8897(17) .
Cu N1 2.0044(19) .
Cu N2 2.0062(19) .
Cu Cu 3.3669(5) 2
Cl1 C13 1.747(3) .
Cl2 C28 1.745(3) .
O1 C1 1.312(3) .
O2 C16 1.304(3) .
N1 C7 1.285(3) .
N1 C8 1.485(3) .
N2 C22 1.279(3) .
N2 C23 1.492(3) .
C1 C6 1.411(3) .
C1 C2 1.412(3) .
C2 C3 1.376(3) .
C2 H2A 0.9400 .
C3 C4 1.388(4) .
C3 H3A 0.9400 .
C4 C5 1.378(4) .
C4 H4A 0.9400 .
C5 C6 1.400(4) .
C5 H5A 0.9400 .
C6 C7 1.445(4) .
C7 H7A 0.9400 .
C8 C10 1.518(3) .
C8 C9 1.527(3) .
C8 H8A 0.9900 .
C9 H9A 0.9700 .
C9 H9B 0.9700 .
C9 H9C 0.9700 .
C10 C15 1.376(4) .
C10 C11 1.391(3) .
C11 C12 1.384(3) .
C11 H11A 0.9400 .
C12 C13 1.375(4) .
C12 H12A 0.9400 .
C13 C14 1.372(4) .
C14 C15 1.384(4) .
C14 H14A 0.9400 .
C15 H15A 0.9400 .
C16 C21 1.413(3) .
C16 C17 1.414(3) .
C17 C18 1.360(3) .
C17 H17A 0.9400 .
C18 C19 1.386(4) .
C18 H18A 0.9400 .
C19 C20 1.368(3) .
C19 H19A 0.9400 .
C20 C21 1.403(3) .
C20 H20A 0.9400 .
C21 C22 1.440(4) .
C22 H22A 0.9400 .
C23 C25 1.519(3) .
C23 C24 1.529(3) .
C23 H23A 0.9900 .
C24 H24A 0.9700 .
C24 H24B 0.9700 .
C24 H24C 0.9700 .
C25 C26 1.386(3) .
C25 C30 1.393(4) .
C26 C27 1.376(4) .
C26 H26A 0.9400 .
C27 C28 1.376(4) .
C27 H27A 0.9400 .
C28 C29 1.375(4) .
C29 C30 1.384(3) .
C29 H29A 0.9400 .
C30 H30B 0.9400 .

loop_
_geom_torsion_atom_site_label_1
_geom_torsion_atom_site_label_2
_geom_torsion_atom_site_label_3
_geom_torsion_atom_site_label_4
_geom_torsion
_geom_torsion_site_symmetry_1
O2 Cu O1 C1 -108.2(2) .
N1 Cu O1 C1 -0.4(2) .
N2 Cu O1 C1 152.00(19) .
Cu Cu O1 C1 -117.4(2) 2
O1 Cu O2 C16 -92.7(3) .
N1 Cu O2 C16 159.5(2) .
N2 Cu O2 C16 6.5(2) .
Cu Cu O2 C16 -84.9(2) 2
O1 Cu N1 C7 -3.6(2) .
O2 Cu N1 C7 156.6(2) .
N2 Cu N1 C7 -100.1(2) .
Cu Cu N1 C7 48.9(2) 2
O1 Cu N1 C8 174.59(15) .
O2 Cu N1 C8 -25.22(16) .
N2 Cu N1 C8 78.1(2) .
Cu Cu N1 C8 -132.94(14) 2
O1 Cu N2 C22 153.8(2) .
O2 Cu N2 C22 -5.7(2) .
N1 Cu N2 C22 -109.0(2) .
Cu Cu N2 C22 99.2(2) 2
O1 Cu N2 C23 -29.91(16) .
O2 Cu N2 C23 170.62(16) .
N1 Cu N2 C23 67.3(2) .
Cu Cu N2 C23 -84.51(15) 2
Cu O1 C1 C6 4.7(3) .
Cu O1 C1 C2 -175.04(15) .
O1 C1 C2 C3 -179.0(2) .
C6 C1 C2 C3 1.3(3) .
C1 C2 C3 C4 0.7(4) .
C2 C3 C4 C5 -1.0(4) .
C3 C4 C5 C6 -0.8(4) .
C4 C5 C6 C1 2.8(4) .
C4 C5 C6 C7 -174.6(2) .
O1 C1 C6 C5 177.3(2) .
C2 C1 C6 C5 -2.9(3) .
O1 C1 C6 C7 -5.4(4) .
C2 C1 C6 C7 174.3(2) .
C8 N1 C7 C6 -174.3(2) .
Cu N1 C7 C6 3.8(4) .
C5 C6 C7 N1 178.2(3) .
C1 C6 C7 N1 0.9(4) .
C7 N1 C8 C10 113.1(2) .
Cu N1 C8 C10 -65.2(2) .
C7 N1 C8 C9 -12.4(3) .
Cu N1 C8 C9 169.35(18) .
N1 C8 C10 C15 121.2(2) .
C9 C8 C10 C15 -110.2(3) .
N1 C8 C10 C11 -59.8(3) .
C9 C8 C10 C11 68.8(3) .
C15 C10 C11 C12 2.1(4) .
C8 C10 C11 C12 -176.9(2) .
C10 C11 C12 C13 -2.3(4) .
C11 C12 C13 C14 0.7(4) .
C11 C12 C13 Cl1 -178.9(2) .
C12 C13 C14 C15 1.1(4) .
Cl1 C13 C14 C15 -179.3(2) .
C11 C10 C15 C14 -0.3(4) .
C8 C10 C15 C14 178.8(2) .
C13 C14 C15 C10 -1.3(4) .
Cu O2 C16 C21 -3.1(3) .
Cu O2 C16 C17 177.67(16) .
O2 C16 C17 C18 179.4(2) .
C21 C16 C17 C18 0.1(4) .
C16 C17 C18 C19 0.3(4) .
C17 C18 C19 C20 -0.4(4) .
C18 C19 C20 C21 0.1(4) .
C19 C20 C21 C16 0.3(4) .
C19 C20 C21 C22 -176.0(3) .
O2 C16 C21 C20 -179.7(2) .
C17 C16 C21 C20 -0.4(3) .
O2 C16 C21 C22 -3.5(4) .
C17 C16 C21 C22 175.8(2) .
C23 N2 C22 C21 -174.4(2) .
Cu N2 C22 C21 1.8(4) .
C20 C21 C22 N2 -179.8(3) .
C16 C21 C22 N2 4.0(4) .
C22 N2 C23 C25 113.1(3) .
Cu N2 C23 C25 -63.3(2) .
C22 N2 C23 C24 -12.0(3) .
Cu N2 C23 C24 171.62(18) .
N2 C23 C25 C26 -62.4(3) .
C24 C23 C25 C26 64.9(3) .
N2 C23 C25 C30 118.0(2) .
C24 C23 C25 C30 -114.6(3) .
C30 C25 C26 C27 0.9(4) .
C23 C25 C26 C27 -178.7(2) .
C25 C26 C27 C28 -1.1(4) .
C26 C27 C28 C29 0.9(4) .
C26 C27 C28 Cl2 -179.8(2) .
C27 C28 C29 C30 -0.5(4) .
Cl2 C28 C29 C30 -179.73(19) .
C28 C29 C30 C25 0.3(4) .
C26 C25 C30 C29 -0.4(4) .
C23 C25 C30 C29 179.1(2) .
